data_2243523
loop_
_publ_author_name
'Scheel, Rebecca'
'Brieger, Lukas'
'Louven, Kathrin'
'Strohmann, Carsten'

_publ_section_title
;
 Synthesis and crystal structure of
 [Zn~6~Br~4~(C~9~H~18~NO)~4~(OH)~4~]&#x00B7;2C~3~H~6~O~2~
;
_journal_coeditor_code HB7910
_journal_issue 7
_journal_name_full 'Acta Crystallographica Section E'
_journal_page_first 998
_journal_page_last 1002
_journal_paper_doi 10.1107/S2056989020007100
_journal_volume 76
_journal_year 2020
_chemical_formula_iupac '[Zn6 Br4 (C9 H18 N O)4 (O H)4], 2C3 H6 O2'
_chemical_formula_moiety 'C36 H76 Br4 N4 O8 Zn6, 2(C3 H6 O)'
_chemical_formula_sum 'C42 H88 Br4 N4 O10 Zn6'
_chemical_formula_weight 1521.02
_chemical_name_systematic
'Tetrabromidotetra-\m-hydroxido-hexakis[\m-2-methyl-3-(pyrrolidin-1-yl)propan-2-olato]hexazinc(II) acetone disolvate'
_space_group_crystal_system monoclinic
_space_group_IT_number 14
_space_group_name_Hall '-P 2yn'
_space_group_name_H-M_alt 'P 1 21/n 1'
_atom_sites_solution_hydrogens mixed
_atom_sites_solution_primary dual
_audit_creation_method
;
Olex2 1.3
(compiled 2020.02.04 svn.rd84adfe8 for OlexSys, GUI svn.r6032)
;
_cell_angle_alpha 90
_cell_angle_beta 115.277(2)
_cell_angle_gamma 90
_cell_formula_units_Z 2
_cell_length_a 12.1464(7)
_cell_length_b 21.0777(12)
_cell_length_c 12.5842(7)
_cell_measurement_reflns_used 9842
_cell_measurement_temperature 99.99
_cell_measurement_theta_max 32.68
_cell_measurement_theta_min 2.63
_cell_volume 2913.3(3)
_computing_cell_refinement
;
SAINT (Bruker, 2016)
;
_computing_data_collection
;
APEX2 (Bruker, 2016)
;
_computing_data_reduction
;
SAINT (Bruker, 2016)
;
_computing_molecular_graphics
;
<i>OLEX2</i> (Dolomanov <i>et al.</i>,  2009),
Mercury (Macrae et al., 2020)
;
_computing_publication_material
;
<i>OLEX2</i> (Dolomanov <i>et al.</i>,  2009)
and publCIF (Westrip, 2010)
;
_computing_structure_refinement
;
<i>SHELXL2014/7</i> (Sheldrick, 2015b)
;
_computing_structure_solution
;
<i>SHELXT2014/5</i> (Sheldrick, 2015a)
;
_diffrn_ambient_temperature 99.99
_diffrn_detector 'Bruker D8 VENTURE area detector'
_diffrn_detector_area_resol_mean 10.4167
_diffrn_measured_fraction_theta_full 0.999
_diffrn_measured_fraction_theta_max 0.997
_diffrn_measurement_device 'four-circle diffractometer'
_diffrn_measurement_device_type 'Bruker D8 VENTURE area detector'
_diffrn_measurement_method '\w and \f scans'
_diffrn_radiation_monochromator 'HELIOS mirror optics'
_diffrn_radiation_probe x-ray
_diffrn_radiation_type MoK\a
_diffrn_radiation_wavelength 0.71073
_diffrn_reflns_av_R_equivalents 0.0442
_diffrn_reflns_av_unetI/netI 0.0236
_diffrn_reflns_limit_h_max 18
_diffrn_reflns_limit_h_min -18
_diffrn_reflns_limit_k_max 31
_diffrn_reflns_limit_k_min -31
_diffrn_reflns_limit_l_max 19
_diffrn_reflns_limit_l_min -19
_diffrn_reflns_number 87000
_diffrn_reflns_theta_full 25.242
_diffrn_reflns_theta_max 32.684
_diffrn_reflns_theta_min 2.634
_diffrn_source 'microfocus sealed X-ray tube'
_diffrn_source_current 1.0
_diffrn_source_power 0.05
_diffrn_source_voltage 50.0
_diffrn_standards_number 0
_exptl_absorpt_coefficient_mu 5.224
_exptl_absorpt_correction_T_max 0.7464
_exptl_absorpt_correction_T_min 0.6375
_exptl_absorpt_correction_type multi-scan
_exptl_absorpt_process_details
;
(SADABS; Bruker, 2016)
;
_exptl_crystal_colour colourless
_exptl_crystal_density_diffrn 1.734
_exptl_crystal_description block
_exptl_crystal_F_000 1536
_exptl_crystal_size_max 0.22
_exptl_crystal_size_mid 0.17
_exptl_crystal_size_min 0.13
_refine_diff_density_max 1.004
_refine_diff_density_min -1.021
_refine_ls_extinction_method none
_refine_ls_goodness_of_fit_ref 1.032
_refine_ls_hydrogen_treatment mixed
_refine_ls_matrix_type full
_refine_ls_number_parameters 323
_refine_ls_number_reflns 10668
_refine_ls_number_restraints 0
_refine_ls_restrained_S_all 1.032
_refine_ls_R_factor_all 0.0272
_refine_ls_R_factor_gt 0.0209
_refine_ls_shift/su_max 0.003
_refine_ls_shift/su_mean 0.000
_refine_ls_structure_factor_coef Fsqd
_refine_ls_weighting_details 'w=1/[\s^2^(Fo^2^)+(0.0215P)^2^+1.5066P] where P=(Fo^2^+2Fc^2^)/3'
_refine_ls_weighting_scheme calc
_refine_ls_wR_factor_gt 0.0494
_refine_ls_wR_factor_ref 0.0514
_reflns_number_gt 9283
_reflns_number_total 10668
_reflns_threshold_expression 'I > 2\s(I)'
_cod_data_source_file hb7910sup1.cif
_cod_data_source_block I
_cod_database_code 2243523
_shelx_space_group_comment
;
The symmetry employed for this shelxl refinement is uniquely defined
by the following loop, which should always be used as a source of
symmetry information in preference to the above space-group names.
They are only intended as comments.
;
_shelx_estimated_absorpt_t_min 0.393
_shelx_estimated_absorpt_t_max 0.550

loop_
_space_group_symop_operation_xyz
'x, y, z'
'-x+1/2, y+1/2, -z+1/2'
'-x, -y, -z'
'x-1/2, -y-1/2, z-1/2'

loop_
_atom_site_type_symbol
_atom_site_label
_atom_site_fract_x
_atom_site_fract_y
_atom_site_fract_z
_atom_site_U_iso_or_equiv
_atom_site_adp_type
_atom_site_calc_flag
_atom_site_occupancy
_atom_site_disorder_assembly
_atom_site_disorder_group
Zn Zn1 0.62156(2) 0.63111(2) 0.41114(2) 0.01274(3) Uani d 1 . .
Zn Zn2 0.45211(2) 0.49658(2) 0.32741(2) 0.01142(3) Uani d 1 . .
Zn Zn3 0.61346(2) 0.38070(2) 0.51363(2) 0.01140(3) Uani d 1 . .
Br Br1 0.79563(2) 0.61003(2) 0.59007(2) 0.02105(3) Uani d 1 . .
Br Br2 0.80568(2) 0.34023(2) 0.54000(2) 0.02140(3) Uani d 1 . .
O O1 0.48677(8) 0.67133(4) 0.43216(9) 0.01519(17) Uani d 1 . .
O O2 0.56873(9) 0.55579(5) 0.31759(9) 0.01716(18) Uani d 1 . .
H H2 0.616(2) 0.5432(11) 0.309(2) 0.037(6) Uiso d 1 . .
O O3 0.37153(9) 0.53555(5) 0.41228(9) 0.01578(17) Uani d 1 . .
H H3 0.3282(18) 0.5134(10) 0.4186(17) 0.022(5) Uiso d 1 . .
O O4 0.50357(8) 0.40863(4) 0.35585(8) 0.01269(16) Uani d 1 . .
N N1 0.63568(10) 0.71351(5) 0.32313(10) 0.0155(2) Uani d 1 . .
N N2 0.32698(10) 0.46745(5) 0.15543(9) 0.01465(19) Uani d 1 . .
C C1 0.45082(12) 0.72981(6) 0.36876(13) 0.0174(2) Uani d 1 . .
C C2 0.41477(15) 0.77873(7) 0.43809(15) 0.0255(3) Uani d 1 . .
H H2A 0.3434 0.7635 0.4478 0.038 Uiso calc 1 . .
H H2B 0.3952 0.8191 0.3954 0.038 Uiso calc 1 . .
H H2C 0.4826 0.7849 0.5156 0.038 Uiso calc 1 . .
C C3 0.34282(13) 0.71765(7) 0.25016(14) 0.0236(3) Uani d 1 . .
H H3A 0.3621 0.6823 0.2103 0.035 Uiso calc 1 . .
H H3B 0.3264 0.7559 0.2014 0.035 Uiso calc 1 . .
H H3C 0.2708 0.7070 0.2628 0.035 Uiso calc 1 . .
C C4 0.56436(13) 0.75801(6) 0.36102(13) 0.0190(2) Uani d 1 . .
H H4A 0.5381 0.7941 0.3054 0.023 Uiso calc 1 . .
H H4B 0.6189 0.7751 0.4392 0.023 Uiso calc 1 . .
C C5 0.58516(13) 0.71191(7) 0.19220(13) 0.0220(3) Uani d 1 . .
H H5A 0.5839 0.7555 0.1626 0.026 Uiso calc 1 . .
H H5B 0.5002 0.6963 0.1598 0.026 Uiso calc 1 . .
C C6 0.65865(15) 0.66969(8) 0.14903(14) 0.0261(3) Uani d 1 . .
H H6A 0.6231 0.6711 0.0621 0.031 Uiso calc 1 . .
H H6B 0.6548 0.6253 0.1731 0.031 Uiso calc 1 . .
C C7 0.79068(15) 0.69111(8) 0.19897(16) 0.0293(3) Uani d 1 . .
H H7A 0.7959 0.7333 0.1669 0.035 Uiso calc 1 . .
H H7B 0.8389 0.6607 0.1760 0.035 Uiso calc 1 . .
C C8 0.84214(13) 0.69466(8) 0.33251(15) 0.0250(3) Uani d 1 . .
H H8A 0.8459 0.6515 0.3648 0.030 Uiso calc 1 . .
H H8B 0.9260 0.7118 0.3645 0.030 Uiso calc 1 . .
C C9 0.76406(12) 0.73670(7) 0.37067(14) 0.0207(3) Uani d 1 . .
H H9A 0.7990 0.7376 0.4576 0.025 Uiso calc 1 . .
H H9B 0.7649 0.7805 0.3428 0.025 Uiso calc 1 . .
C C10 0.46559(11) 0.37274(6) 0.25037(11) 0.0139(2) Uani d 1 . .
C C11 0.45016(13) 0.30319(6) 0.27504(13) 0.0202(3) Uani d 1 . .
H H11A 0.5295 0.2853 0.3269 0.030 Uiso calc 1 . .
H H11B 0.4162 0.2795 0.2009 0.030 Uiso calc 1 . .
H H11C 0.3949 0.3001 0.3131 0.030 Uiso calc 1 . .
C C12 0.56244(13) 0.37841(7) 0.20344(13) 0.0208(3) Uani d 1 . .
H H12A 0.5782 0.4233 0.1952 0.031 Uiso calc 1 . .
H H12B 0.5334 0.3576 0.1267 0.031 Uiso calc 1 . .
H H12C 0.6378 0.3580 0.2584 0.031 Uiso calc 1 . .
C C13 0.33860(12) 0.39724(6) 0.16641(11) 0.0162(2) Uani d 1 . .
H H13A 0.3171 0.3791 0.0874 0.019 Uiso calc 1 . .
H H13B 0.2786 0.3812 0.1939 0.019 Uiso calc 1 . .
C C14 0.19942(12) 0.48510(7) 0.13000(13) 0.0202(3) Uani d 1 . .
H H14A 0.1802 0.4696 0.1944 0.024 Uiso calc 1 . .
H H14B 0.1431 0.4641 0.0565 0.024 Uiso calc 1 . .
C C15 0.17948(14) 0.55629(8) 0.11732(14) 0.0251(3) Uani d 1 . .
H H15A 0.2309 0.5772 0.1928 0.030 Uiso calc 1 . .
H H15B 0.0933 0.5659 0.0984 0.030 Uiso calc 1 . .
C C16 0.21093(16) 0.58260(9) 0.02080(15) 0.0313(3) Uani d 1 . .
H H16A 0.1520 0.5665 -0.0566 0.038 Uiso calc 1 . .
H H16B 0.2056 0.6295 0.0197 0.038 Uiso calc 1 . .
C C17 0.33921(16) 0.56243(8) 0.04279(14) 0.0286(3) Uani d 1 . .
H H17A 0.3560 0.5760 -0.0242 0.034 Uiso calc 1 . .
H H17B 0.3987 0.5837 0.1144 0.034 Uiso calc 1 . .
C C18 0.35499(15) 0.49096(8) 0.05796(13) 0.0237(3) Uani d 1 . .
H H18A 0.3004 0.4698 -0.0162 0.028 Uiso calc 1 . .
H H18B 0.4399 0.4796 0.0745 0.028 Uiso calc 1 . .
O O5 0.76193(12) 0.52276(7) 0.24976(13) 0.0363(3) Uani d 1 . .
C C19 0.86250(16) 0.50349(10) 0.29097(18) 0.0379(4) Uani d 1 . .
C C20 0.9050(6) 0.4770(4) 0.4156(5) 0.082(3) Uani d 0.519(6) A 1
H H20A 0.9538 0.5090 0.4727 0.122 Uiso calc 0.519(6) A 1
H H20B 0.9546 0.4389 0.4241 0.122 Uiso calc 0.519(6) A 1
H H20C 0.8340 0.4660 0.4297 0.122 Uiso calc 0.519(6) A 1
C C20A 0.8773(4) 0.4280(2) 0.3187(5) 0.0537(18) Uani d 0.481(6) A 2
H H20D 0.8394 0.4171 0.3712 0.081 Uiso calc 0.481(6) A 2
H H20E 0.9640 0.4170 0.3566 0.081 Uiso calc 0.481(6) A 2
H H20F 0.8375 0.4042 0.2451 0.081 Uiso calc 0.481(6) A 2
C C21 0.96197(15) 0.52689(8) 0.26145(16) 0.0292(3) Uani d 1 . .
H H21A 0.9265 0.5461 0.1830 0.044 Uiso calc 1 . .
H H21B 1.0143 0.4913 0.2625 0.044 Uiso calc 1 . .
H H21C 1.0104 0.5586 0.3195 0.044 Uiso calc 1 . .

loop_
_atom_site_aniso_label
_atom_site_aniso_U_11
_atom_site_aniso_U_22
_atom_site_aniso_U_33
_atom_site_aniso_U_12
_atom_site_aniso_U_13
_atom_site_aniso_U_23
Zn1 0.01269(6) 0.00878(6) 0.01867(7) -0.00006(5) 0.00852(6) 0.00090(5)
Zn2 0.01198(6) 0.00917(6) 0.01388(6) -0.00076(5) 0.00627(5) -0.00150(5)
Zn3 0.01127(6) 0.01025(6) 0.01389(6) 0.00137(5) 0.00653(5) 0.00032(5)
Br1 0.01778(6) 0.02193(7) 0.02107(7) 0.00233(5) 0.00602(5) 0.00430(5)
Br2 0.01385(6) 0.02248(7) 0.03002(7) 0.00588(5) 0.01142(5) 0.00404(5)
O1 0.0159(4) 0.0097(4) 0.0236(5) 0.0029(3) 0.0119(4) 0.0046(3)
O2 0.0166(4) 0.0126(4) 0.0272(5) -0.0020(3) 0.0140(4) -0.0030(4)
O3 0.0182(4) 0.0130(4) 0.0204(5) -0.0034(3) 0.0122(4) -0.0041(3)
O4 0.0150(4) 0.0107(4) 0.0117(4) -0.0001(3) 0.0050(3) -0.0031(3)
N1 0.0167(5) 0.0123(5) 0.0203(5) -0.0016(4) 0.0105(4) 0.0011(4)
N2 0.0145(5) 0.0171(5) 0.0122(4) -0.0003(4) 0.0056(4) 0.0006(4)
C1 0.0197(6) 0.0105(5) 0.0262(7) 0.0036(4) 0.0137(5) 0.0054(5)
C2 0.0320(8) 0.0126(6) 0.0411(9) 0.0065(5) 0.0244(7) 0.0036(6)
C3 0.0189(6) 0.0239(7) 0.0286(7) 0.0046(5) 0.0106(6) 0.0094(6)
C4 0.0231(6) 0.0094(5) 0.0288(7) 0.0001(5) 0.0154(6) 0.0020(5)
C5 0.0225(6) 0.0232(7) 0.0217(6) 0.0010(5) 0.0108(5) 0.0055(5)
C6 0.0314(8) 0.0281(7) 0.0243(7) 0.0003(6) 0.0171(6) 0.0008(6)
C7 0.0311(8) 0.0314(8) 0.0367(9) 0.0013(6) 0.0252(7) 0.0057(7)
C8 0.0192(6) 0.0257(7) 0.0347(8) -0.0005(5) 0.0160(6) 0.0048(6)
C9 0.0185(6) 0.0173(6) 0.0287(7) -0.0058(5) 0.0122(6) 0.0005(5)
C10 0.0155(5) 0.0123(5) 0.0149(5) -0.0023(4) 0.0075(5) -0.0055(4)
C11 0.0227(6) 0.0120(5) 0.0261(7) -0.0023(5) 0.0106(6) -0.0059(5)
C12 0.0209(6) 0.0251(7) 0.0212(6) -0.0004(5) 0.0135(5) -0.0043(5)
C13 0.0163(5) 0.0161(6) 0.0147(5) -0.0034(4) 0.0052(5) -0.0048(4)
C14 0.0137(5) 0.0239(7) 0.0194(6) 0.0007(5) 0.0036(5) 0.0019(5)
C15 0.0217(6) 0.0246(7) 0.0259(7) 0.0072(6) 0.0071(6) 0.0063(6)
C16 0.0347(8) 0.0290(8) 0.0239(7) 0.0058(7) 0.0066(7) 0.0116(6)
C17 0.0346(8) 0.0301(8) 0.0234(7) 0.0021(7) 0.0146(7) 0.0112(6)
C18 0.0291(7) 0.0294(7) 0.0159(6) 0.0018(6) 0.0127(6) 0.0040(5)
O5 0.0309(6) 0.0365(7) 0.0516(8) 0.0045(5) 0.0273(6) 0.0029(6)
C19 0.0260(8) 0.0477(11) 0.0405(10) 0.0031(7) 0.0146(7) 0.0224(8)
C20 0.074(4) 0.127(6) 0.061(3) 0.050(4) 0.045(3) 0.063(4)
C20A 0.0223(17) 0.052(3) 0.084(4) 0.0048(17) 0.020(2) 0.041(3)
C21 0.0239(7) 0.0305(8) 0.0350(8) -0.0013(6) 0.0143(7) 0.0054(7)

loop_
_atom_type_symbol
_atom_type_description
_atom_type_scat_dispersion_real
_atom_type_scat_dispersion_imag
_atom_type_scat_source
C C 0.0033 0.0016 'International Tables Vol C Tables 4.2.6.8 and 6.1.1.4'
H H 0.0000 0.0000 'International Tables Vol C Tables 4.2.6.8 and 6.1.1.4'
Br Br -0.2901 2.4595 'International Tables Vol C Tables 4.2.6.8 and 6.1.1.4'
N N 0.0061 0.0033 'International Tables Vol C Tables 4.2.6.8 and 6.1.1.4'
O O 0.0106 0.0060 'International Tables Vol C Tables 4.2.6.8 and 6.1.1.4'
Zn Zn 0.2839 1.4301 'International Tables Vol C Tables 4.2.6.8 and 6.1.1.4'

loop_
_exptl_crystal_face_index_h
_exptl_crystal_face_index_k
_exptl_crystal_face_index_l
_exptl_crystal_face_perp_dist
3.00 -1.00 -1.00 0.0310
-2.00 3.00 0.00 0.0970
-2.00 -1.00 1.00 0.1040
1.00 3.00 -2.00 0.0740
-2.00 3.00 -1.00 0.0850
0.00 -2.00 1.00 0.0810
2.00 -1.00 0.00 0.0500
3.00 0.00 -1.00 0.0350
-1.00 -3.00 2.00 0.0970
1.00 0.00 -3.00 0.0390
-2.00 0.00 3.00 0.0940
2.00 1.00 3.00 0.0800
-2.00 -1.00 -3.00 0.0750
0.00 1.00 1.00 0.0720
2.00 -2.00 -3.00 0.0360
0.00 3.00 1.00 0.0640
0.00 -3.00 -1.00 0.0640

loop_
_geom_angle_atom_site_label_1
_geom_angle_atom_site_label_2
_geom_angle_atom_site_label_3
_geom_angle_site_symmetry_1
_geom_angle_site_symmetry_3
_geom_angle
_geom_angle_publ_flag
O1 Zn1 Br1 . . 114.12(3) y
O1 Zn1 N1 . . 88.54(4) y
O2 Zn1 Br1 . . 110.82(3) y
O2 Zn1 O1 . . 111.19(4) y
O2 Zn1 N1 . . 116.18(4) y
N1 Zn1 Br1 . . 114.35(3) y
O2 Zn2 O4 . . 116.23(4) y
O2 Zn2 N2 . . 110.18(4) y
O3 Zn2 O2 . . 108.79(4) y
O3 Zn2 O4 . . 120.54(4) y
O3 Zn2 N2 . . 112.11(4) y
O4 Zn2 N2 . . 86.91(4) y
O1 Zn3 Br2 3_666 . 118.00(3) y
O1 Zn3 O3 3_666 3_666 106.38(4) y
O3 Zn3 Br2 3_666 . 111.70(3) y
O4 Zn3 Br2 . . 117.11(3) y
O4 Zn3 O1 . 3_666 105.41(4) y
O4 Zn3 O3 . 3_666 95.52(4) y
Zn1 O1 Zn3 . 3_666 118.87(5) y
Zn1 O2 Zn2 . . 123.95(5) y
Zn2 O3 Zn3 . 3_666 133.08(5) y
Zn2 O4 Zn3 . . 120.17(4) y
C1 O1 Zn1 . . 111.77(7) ?
C1 O1 Zn3 . 3_666 125.97(8) ?
Zn1 O2 H2 . . 109(2) ?
Zn2 O2 H2 . . 117(2) ?
Zn2 O3 H3 . . 110.4(15) ?
Zn3 O3 H3 3_666 . 116.5(15) ?
C10 O4 Zn2 . . 112.67(7) ?
C10 O4 Zn3 . . 126.68(8) ?
C4 N1 Zn1 . . 99.33(7) ?
C4 N1 C5 . . 110.31(11) ?
C4 N1 C9 . . 108.46(11) ?
C5 N1 Zn1 . . 118.32(9) ?
C5 N1 C9 . . 108.44(11) ?
C9 N1 Zn1 . . 111.39(8) ?
C13 N2 Zn2 . . 101.16(8) ?
C13 N2 C14 . . 108.49(10) ?
C13 N2 C18 . . 111.17(11) ?
C14 N2 Zn2 . . 111.77(8) ?
C14 N2 C18 . . 108.80(11) ?
C18 N2 Zn2 . . 115.13(9) ?
O1 C1 C2 . . 110.84(11) ?
O1 C1 C3 . . 109.26(11) ?
O1 C1 C4 . . 107.39(10) ?
C2 C1 C4 . . 104.92(11) ?
C3 C1 C2 . . 109.51(12) ?
C3 C1 C4 . . 114.85(12) ?
C1 C2 H2A . . 109.5 ?
C1 C2 H2B . . 109.5 ?
C1 C2 H2C . . 109.5 ?
H2A C2 H2B . . 109.5 ?
H2A C2 H2C . . 109.5 ?
H2B C2 H2C . . 109.5 ?
C1 C3 H3A . . 109.5 ?
C1 C3 H3B . . 109.5 ?
C1 C3 H3C . . 109.5 ?
H3A C3 H3B . . 109.5 ?
H3A C3 H3C . . 109.5 ?
H3B C3 H3C . . 109.5 ?
N1 C4 C1 . . 115.86(11) ?
N1 C4 H4A . . 108.3 ?
N1 C4 H4B . . 108.3 ?
C1 C4 H4A . . 108.3 ?
C1 C4 H4B . . 108.3 ?
H4A C4 H4B . . 107.4 ?
N1 C5 H5A . . 109.1 ?
N1 C5 H5B . . 109.1 ?
N1 C5 C6 . . 112.41(12) ?
H5A C5 H5B . . 107.9 ?
C6 C5 H5A . . 109.1 ?
C6 C5 H5B . . 109.1 ?
C5 C6 H6A . . 109.5 ?
C5 C6 H6B . . 109.5 ?
C5 C6 C7 . . 110.88(14) ?
H6A C6 H6B . . 108.1 ?
C7 C6 H6A . . 109.5 ?
C7 C6 H6B . . 109.5 ?
C6 C7 H7A . . 109.8 ?
C6 C7 H7B . . 109.8 ?
C6 C7 C8 . . 109.51(12) ?
H7A C7 H7B . . 108.2 ?
C8 C7 H7A . . 109.8 ?
C8 C7 H7B . . 109.8 ?
C7 C8 H8A . . 109.4 ?
C7 C8 H8B . . 109.4 ?
H8A C8 H8B . . 108.0 ?
C9 C8 C7 . . 111.10(13) ?
C9 C8 H8A . . 109.4 ?
C9 C8 H8B . . 109.4 ?
N1 C9 C8 . . 111.64(12) ?
N1 C9 H9A . . 109.3 ?
N1 C9 H9B . . 109.3 ?
C8 C9 H9A . . 109.3 ?
C8 C9 H9B . . 109.3 ?
H9A C9 H9B . . 108.0 ?
O4 C10 C11 . . 109.87(11) ?
O4 C10 C12 . . 108.80(10) ?
O4 C10 C13 . . 107.02(10) ?
C11 C10 C12 . . 109.57(11) ?
C11 C10 C13 . . 106.71(10) ?
C12 C10 C13 . . 114.78(11) ?
C10 C11 H11A . . 109.5 ?
C10 C11 H11B . . 109.5 ?
C10 C11 H11C . . 109.5 ?
H11A C11 H11B . . 109.5 ?
H11A C11 H11C . . 109.5 ?
H11B C11 H11C . . 109.5 ?
C10 C12 H12A . . 109.5 ?
C10 C12 H12B . . 109.5 ?
C10 C12 H12C . . 109.5 ?
H12A C12 H12B . . 109.5 ?
H12A C12 H12C . . 109.5 ?
H12B C12 H12C . . 109.5 ?
N2 C13 C10 . . 115.14(10) ?
N2 C13 H13A . . 108.5 ?
N2 C13 H13B . . 108.5 ?
C10 C13 H13A . . 108.5 ?
C10 C13 H13B . . 108.5 ?
H13A C13 H13B . . 107.5 ?
N2 C14 H14A . . 109.2 ?
N2 C14 H14B . . 109.2 ?
N2 C14 C15 . . 111.98(12) ?
H14A C14 H14B . . 107.9 ?
C15 C14 H14A . . 109.2 ?
C15 C14 H14B . . 109.2 ?
C14 C15 H15A . . 109.4 ?
C14 C15 H15B . . 109.4 ?
C14 C15 C16 . . 111.13(13) ?
H15A C15 H15B . . 108.0 ?
C16 C15 H15A . . 109.4 ?
C16 C15 H15B . . 109.4 ?
C15 C16 H16A . . 109.7 ?
C15 C16 H16B . . 109.7 ?
H16A C16 H16B . . 108.2 ?
C17 C16 C15 . . 109.80(13) ?
C17 C16 H16A . . 109.7 ?
C17 C16 H16B . . 109.7 ?
C16 C17 H17A . . 109.4 ?
C16 C17 H17B . . 109.4 ?
H17A C17 H17B . . 108.0 ?
C18 C17 C16 . . 111.34(14) ?
C18 C17 H17A . . 109.4 ?
C18 C17 H17B . . 109.4 ?
N2 C18 C17 . . 111.83(12) ?
N2 C18 H18A . . 109.3 ?
N2 C18 H18B . . 109.3 ?
C17 C18 H18A . . 109.3 ?
C17 C18 H18B . . 109.3 ?
H18A C18 H18B . . 107.9 ?
O5 C19 C20 . . 114.2(2) ?
O5 C19 C20A . . 115.6(2) ?
O5 C19 C21 . . 125.10(17) ?
C21 C19 C20 . . 114.9(3) ?
C21 C19 C20A . . 110.5(2) ?
C19 C20 H20A . . 109.5 ?
C19 C20 H20B . . 109.5 ?
C19 C20 H20C . . 109.5 ?
H20A C20 H20B . . 109.5 ?
H20A C20 H20C . . 109.5 ?
H20B C20 H20C . . 109.5 ?
C19 C20A H20D . . 109.5 ?
C19 C20A H20E . . 109.5 ?
C19 C20A H20F . . 109.5 ?
H20D C20A H20E . . 109.5 ?
H20D C20A H20F . . 109.5 ?
H20E C20A H20F . . 109.5 ?
C19 C21 H21A . . 109.5 ?
C19 C21 H21B . . 109.5 ?
C19 C21 H21C . . 109.5 ?
H21A C21 H21B . . 109.5 ?
H21A C21 H21C . . 109.5 ?
H21B C21 H21C . . 109.5 ?

loop_
_geom_bond_atom_site_label_1
_geom_bond_atom_site_label_2
_geom_bond_site_symmetry_2
_geom_bond_distance
_geom_bond_publ_flag
Zn1 O1 . 1.9593(9) y
Zn1 O2 . 1.9165(10) y
Zn1 N1 . 2.1058(11) y
Zn1 Br1 . 2.3816(2) y
Zn2 O2 . 1.9310(10) y
Zn2 O3 . 1.9147(9) y
Zn2 O4 . 1.9401(9) y
Zn2 N2 . 2.1358(11) y
Zn3 O1 3_666 1.9646(9) y
Zn3 O3 3_666 1.9681(9) y
Zn3 O4 . 1.9512(9) y
Zn3 Br2 . 2.3722(2) y
O1 Zn3 3_666 1.9646(9) ?
O1 C1 . 1.4314(15) ?
O2 H2 . 0.69(2) ?
O3 Zn3 3_666 1.9682(9) ?
O3 H3 . 0.73(2) ?
O4 C10 . 1.4227(15) ?
N1 C4 . 1.4867(17) ?
N1 C5 . 1.4930(19) ?
N1 C9 . 1.4940(17) ?
N2 C13 . 1.4876(17) ?
N2 C14 . 1.4892(17) ?
N2 C18 . 1.4907(17) ?
C1 C2 . 1.531(2) ?
C1 C3 . 1.530(2) ?
C1 C4 . 1.5425(19) ?
C2 H2A . 0.9800 ?
C2 H2B . 0.9800 ?
C2 H2C . 0.9800 ?
C3 H3A . 0.9800 ?
C3 H3B . 0.9800 ?
C3 H3C . 0.9800 ?
C4 H4A . 0.9900 ?
C4 H4B . 0.9900 ?
C5 H5A . 0.9900 ?
C5 H5B . 0.9900 ?
C5 C6 . 1.516(2) ?
C6 H6A . 0.9900 ?
C6 H6B . 0.9900 ?
C6 C7 . 1.520(2) ?
C7 H7A . 0.9900 ?
C7 H7B . 0.9900 ?
C7 C8 . 1.524(2) ?
C8 H8A . 0.9900 ?
C8 H8B . 0.9900 ?
C8 C9 . 1.518(2) ?
C9 H9A . 0.9900 ?
C9 H9B . 0.9900 ?
C10 C11 . 1.5265(19) ?
C10 C12 . 1.5297(18) ?
C10 C13 . 1.5396(18) ?
C11 H11A . 0.9800 ?
C11 H11B . 0.9800 ?
C11 H11C . 0.9800 ?
C12 H12A . 0.9800 ?
C12 H12B . 0.9800 ?
C12 H12C . 0.9800 ?
C13 H13A . 0.9900 ?
C13 H13B . 0.9900 ?
C14 H14A . 0.9900 ?
C14 H14B . 0.9900 ?
C14 C15 . 1.517(2) ?
C15 H15A . 0.9900 ?
C15 H15B . 0.9900 ?
C15 C16 . 1.525(2) ?
C16 H16A . 0.9900 ?
C16 H16B . 0.9900 ?
C16 C17 . 1.522(2) ?
C17 H17A . 0.9900 ?
C17 H17B . 0.9900 ?
C17 C18 . 1.520(2) ?
C18 H18A . 0.9900 ?
C18 H18B . 0.9900 ?
O5 C19 . 1.177(2) ?
C19 C20 . 1.532(5) ?
C19 C20A . 1.623(5) ?
C19 C21 . 1.491(2) ?
C20 H20A . 0.9800 ?
C20 H20B . 0.9800 ?
C20 H20C . 0.9800 ?
C20A H20D . 0.9800 ?
C20A H20E . 0.9800 ?
C20A H20F . 0.9800 ?
C21 H21A . 0.9800 ?
C21 H21B . 0.9800 ?
C21 H21C . 0.9800 ?

loop_
_geom_hbond_atom_site_label_D
_geom_hbond_atom_site_label_H
_geom_hbond_atom_site_label_A
_geom_hbond_site_symmetry_A
_geom_hbond_distance_DH
_geom_hbond_distance_HA
_geom_hbond_distance_DA
_geom_hbond_angle_DHA
O2 H2 O5 . 0.69(2) 2.23(2) 2.9036(15) 166(3)

loop_
_geom_torsion_atom_site_label_1
_geom_torsion_atom_site_label_2
_geom_torsion_atom_site_label_3
_geom_torsion_atom_site_label_4
_geom_torsion_site_symmetry_1
_geom_torsion_site_symmetry_2
_geom_torsion_site_symmetry_3
_geom_torsion_site_symmetry_4
_geom_torsion
_geom_torsion_publ_flag
Zn1 O1 C1 C2 . . . . -143.25(10) ?
Zn1 O1 C1 C3 . . . . 95.97(10) ?
Zn1 O1 C1 C4 . . . . -29.18(13) ?
Zn1 N1 C4 C1 . . . . -38.23(13) ?
Zn1 N1 C5 C6 . . . . -69.58(14) ?
Zn1 N1 C9 C8 . . . . 73.40(13) ?
Zn2 O4 C10 C11 . . . . -152.00(8) ?
Zn2 O4 C10 C12 . . . . 88.05(11) ?
Zn2 O4 C10 C13 . . . . -36.51(11) ?
Zn2 N2 C13 C10 . . . . -32.11(11) ?
Zn2 N2 C14 C15 . . . . 69.34(13) ?
Zn2 N2 C18 C17 . . . . -67.74(14) ?
Zn3 O1 C1 C2 3_666 . . . 57.94(15) ?
Zn3 O1 C1 C3 3_666 . . . -62.83(13) ?
Zn3 O1 C1 C4 3_666 . . . 172.01(8) ?
Zn3 O4 C10 C11 . . . . 36.06(13) ?
Zn3 O4 C10 C12 . . . . -83.89(12) ?
Zn3 O4 C10 C13 . . . . 151.55(8) ?
O1 C1 C4 N1 . . . . 47.91(16) ?
O4 C10 C13 N2 . . . . 47.33(14) ?
N1 C5 C6 C7 . . . . -57.60(16) ?
N2 C14 C15 C16 . . . . 57.53(16) ?
C2 C1 C4 N1 . . . . 165.89(12) ?
C3 C1 C4 N1 . . . . -73.82(15) ?
C4 N1 C5 C6 . . . . 177.10(12) ?
C4 N1 C9 C8 . . . . -178.28(12) ?
C5 N1 C4 C1 . . . . 86.76(14) ?
C5 N1 C9 C8 . . . . -58.48(15) ?
C5 C6 C7 C8 . . . . 54.13(18) ?
C6 C7 C8 C9 . . . . -54.74(17) ?
C7 C8 C9 N1 . . . . 58.21(16) ?
C9 N1 C4 C1 . . . . -154.62(12) ?
C9 N1 C5 C6 . . . . 58.46(15) ?
C11 C10 C13 N2 . . . . 164.92(11) ?
C12 C10 C13 N2 . . . . -73.49(14) ?
C13 N2 C14 C15 . . . . -179.96(11) ?
C13 N2 C18 C17 . . . . 178.00(12) ?
C14 N2 C13 C10 . . . . -149.80(11) ?
C14 N2 C18 C17 . . . . 58.59(16) ?
C14 C15 C16 C17 . . . . -53.46(18) ?
C15 C16 C17 C18 . . . . 53.38(19) ?
C16 C17 C18 N2 . . . . -57.19(17) ?
C18 N2 C13 C10 . . . . 90.61(13) ?
C18 N2 C14 C15 . . . . -58.90(15) ?

_cod_database_fobs_code 2243523
